data_1572322
loop_
_publ_author_name
'Szlosek, Robert'
'Marquardt, Christian'
'Hegen, Oliver'
'Bal&#xe1;zs, G&#xe1;bor'
'Riesinger, Christoph'
'Timoshkin, Alexey Y.'
'Scheer, Manfred'

_publ_section_title
;
 Synthesis of bismuthanyl-substituted monomeric triel hydrides.
;
_journal_issue 36
_journal_name_full 'Chemical science'
_journal_page_first 14837
_journal_page_last 14843
_journal_paper_doi 10.1039/d4sc03926b
_journal_volume 15
_journal_year 2024
_chemical_formula_moiety 'C13 H32 B Bi N2 Si2'
_chemical_formula_sum 'C13 H32 B Bi N2 Si2'
_chemical_formula_weight 492.37
_space_group_crystal_system triclinic
_space_group_IT_number 2
_space_group_name_Hall '-P 1'
_space_group_name_H-M_alt 'P -1'
_atom_sites_solution_hydrogens mixed
_atom_sites_solution_primary dual
_audit_creation_date 2016-09-14
_audit_creation_method
;
Olex2 1.2-beta
(compiled 2016.08.25 svn.r3337 for OlexSys, GUI svn.r5219)
;
_audit_update_record
;
2024-03-16 deposited with the CCDC.	2024-08-12 downloaded from the CCDC.
;
_cell_angle_alpha 97.044(4)
_cell_angle_beta 108.604(4)
_cell_angle_gamma 101.577(4)
_cell_formula_units_Z 2
_cell_length_a 9.5403(4)
_cell_length_b 9.8557(6)
_cell_length_c 12.1971(4)
_cell_measurement_reflns_used 3828
_cell_measurement_temperature 123.00(10)
_cell_measurement_theta_max 73.6730
_cell_measurement_theta_min 4.6570
_cell_volume 1043.07(9)
_computing_cell_refinement
;
CrysAlisPro, Agilent Technologies,
Version 1.171.37.33 (release 27-03-2014 CrysAlis171 .NET)
(compiled Mar 27 2014,17:12:48)
;
_computing_data_collection
;
CrysAlisPro, Agilent Technologies,
Version 1.171.37.33 (release 27-03-2014 CrysAlis171 .NET)
(compiled Mar 27 2014,17:12:48)
;
_computing_data_reduction
;
CrysAlisPro, Agilent Technologies,
Version 1.171.37.33 (release 27-03-2014 CrysAlis171 .NET)
(compiled Mar 27 2014,17:12:48)
;
_computing_molecular_graphics 'Olex2 (Dolomanov et al., 2009)'
_computing_publication_material 'Olex2 (Dolomanov et al., 2009)'
_computing_structure_refinement 'ShelXL (Sheldrick, 2015)'
_computing_structure_solution 'ShelXT (Sheldrick, 2015)'
_diffrn_ambient_environment N~2~
_diffrn_ambient_temperature 123.00(10)
_diffrn_detector 'CCD plate'
_diffrn_detector_area_resol_mean 4.2047
_diffrn_detector_type TitanS2
_diffrn_measured_fraction_theta_full 0.983
_diffrn_measured_fraction_theta_max 0.937
_diffrn_measurement_details
;
#__ type_ start__ end____ width___ exp.time_
  1 omega  -69.00   17.00   1.0000    1.0000
omega____ theta____ kappa____ phi______ frames
    -      -44.9004   57.0000   30.0000 86

#__ type_ start__ end____ width___ exp.time_
  2 omega  -69.00   24.00   1.0000    1.0000
omega____ theta____ kappa____ phi______ frames
    -      -44.9004   57.0000 -120.0000 93

#__ type_ start__ end____ width___ exp.time_
  3 omega -114.00  -22.00   1.0000    1.0000
omega____ theta____ kappa____ phi______ frames
    -      -44.9004  -57.0000   90.0000 92

#__ type_ start__ end____ width___ exp.time_
  4 omega   89.00  126.00   1.0000    1.0000
omega____ theta____ kappa____ phi______ frames
    -      104.5000  -45.0000 -120.0000 37

#__ type_ start__ end____ width___ exp.time_
  5 omega   98.00  173.00   1.0000    1.0000
omega____ theta____ kappa____ phi______ frames
    -      104.5000   45.0000 -180.0000 75

#__ type_ start__ end____ width___ exp.time_
  6 omega   47.00  135.00   1.0000    1.0000
omega____ theta____ kappa____ phi______ frames
    -      104.5000  -77.0000    0.0000 88

#__ type_ start__ end____ width___ exp.time_
  7 omega   47.00  124.00   1.0000    1.0000
omega____ theta____ kappa____ phi______ frames
    -      104.5000  -45.0000  150.0000 77

#__ type_ start__ end____ width___ exp.time_
  8 omega   38.00  121.00   1.0000    1.0000
omega____ theta____ kappa____ phi______ frames
    -      104.5000 -125.0000    0.0000 83

#__ type_ start__ end____ width___ exp.time_
  9 omega   41.00   68.00   1.0000    1.0000
omega____ theta____ kappa____ phi______ frames
    -      104.5000  -45.0000 -120.0000 27

#__ type_ start__ end____ width___ exp.time_
 10 omega   26.00  109.00   1.0000    1.0000
omega____ theta____ kappa____ phi______ frames
    -      104.5000  -94.0000 -180.0000 83

#__ type_ start__ end____ width___ exp.time_
 11 omega   28.00  141.00   1.0000    1.0000
omega____ theta____ kappa____ phi______ frames
    -      104.5000  -15.0000    0.0000 113
;
_diffrn_measurement_device 'four-circle diffractometer'
_diffrn_measurement_device_type GV50
_diffrn_measurement_method '\w scans'
_diffrn_orient_matrix_UB_11 0.0675277000
_diffrn_orient_matrix_UB_12 0.0789797000
_diffrn_orient_matrix_UB_13 0.1298065000
_diffrn_orient_matrix_UB_21 -0.0351167000
_diffrn_orient_matrix_UB_22 0.1359587000
_diffrn_orient_matrix_UB_23 -0.0393431000
_diffrn_orient_matrix_UB_31 -0.1589176000
_diffrn_orient_matrix_UB_32 -0.0425279000
_diffrn_orient_matrix_UB_33 0.0105381000
_diffrn_radiation_monochromator mirror
_diffrn_radiation_probe x-ray
_diffrn_radiation_type CuK\a
_diffrn_radiation_wavelength 1.54184
_diffrn_reflns_av_R_equivalents 0.0365
_diffrn_reflns_av_unetI/netI 0.0495
_diffrn_reflns_Laue_measured_fraction_full 0.983
_diffrn_reflns_Laue_measured_fraction_max 0.937
_diffrn_reflns_limit_h_max 8
_diffrn_reflns_limit_h_min -11
_diffrn_reflns_limit_k_max 12
_diffrn_reflns_limit_k_min -11
_diffrn_reflns_limit_l_max 15
_diffrn_reflns_limit_l_min -13
_diffrn_reflns_number 6314
_diffrn_reflns_point_group_measured_fraction_full 0.983
_diffrn_reflns_point_group_measured_fraction_max 0.937
_diffrn_reflns_theta_full 67.684
_diffrn_reflns_theta_max 74.073
_diffrn_reflns_theta_min 3.904
_diffrn_source 'rotating-anode X-ray tube'
_diffrn_source_type 'GV1000 (Cu) X-ray Source'
_exptl_absorpt_coefficient_mu 17.605
_exptl_absorpt_correction_T_max 0.341
_exptl_absorpt_correction_T_min 0.163
_exptl_absorpt_correction_type gaussian
_exptl_absorpt_process_details
;
CrysAlisPro, Agilent Technologies,
Version 1.171.37.33 (release 27-03-2014 CrysAlis171 .NET)
(compiled Mar 27 2014,17:12:48)
Numerical absorption correction based on gaussian integration over
			a multifaceted crystal model
Empirical absorption correction using spherical harmonics,
 implemented in SCALE3 ABSPACK scaling algorithm.
;
_exptl_crystal_colour 'clear light yellow'
_exptl_crystal_colour_lustre clear
_exptl_crystal_colour_modifier light
_exptl_crystal_colour_primary yellow
_exptl_crystal_density_diffrn 1.568
_exptl_crystal_description block
_exptl_crystal_F_000 480
_exptl_crystal_size_max 0.1943
_exptl_crystal_size_mid 0.1258
_exptl_crystal_size_min 0.1168
_refine_diff_density_max 1.572
_refine_diff_density_min -2.289
_refine_diff_density_rms 0.158
_refine_ls_extinction_method none
_refine_ls_goodness_of_fit_ref 1.050
_refine_ls_hydrogen_treatment mixed
_refine_ls_matrix_type full
_refine_ls_number_parameters 190
_refine_ls_number_reflns 3974
_refine_ls_number_restraints 0
_refine_ls_restrained_S_all 1.050
_refine_ls_R_factor_all 0.0377
_refine_ls_R_factor_gt 0.0350
_refine_ls_shift/su_max 0.001
_refine_ls_shift/su_mean 0.000
_refine_ls_structure_factor_coef Fsqd
_refine_ls_weighting_details 'w=1/[\s^2^(Fo^2^)+(0.0512P)^2^+0.5687P] where P=(Fo^2^+2Fc^2^)/3'
_refine_ls_weighting_scheme calc
_refine_ls_wR_factor_gt 0.0891
_refine_ls_wR_factor_ref 0.0919
_reflns_Friedel_coverage 0.000
_reflns_number_gt 3703
_reflns_number_total 3974
_reflns_threshold_expression 'I > 2\s(I)'
_cod_data_source_file d4sc03926b3.cif
_cod_data_source_block p-12
_cod_depositor_comments 'Adding full bibliography for 1572322--1572325.cif.'
_cod_database_code 1572322
_shelxl_version_number 2014/6
_chemical_oxdiff_formula 'C13 N2 Si2 B Bi H32'
_shelx_space_group_comment
;
The symmetry employed for this shelxl refinement is uniquely defined
by the following loop, which should always be used as a source of
symmetry information in preference to the above space-group names.
They are only intended as comments.
;
_reflns_odcompleteness_completeness 98.63
_reflns_odcompleteness_iscentric 1
_reflns_odcompleteness_theta 66.97
_olex2_refinement_description
;
1. Fixed Uiso
 At 1.5 times of:
  All C(H,H,H) groups
2.a Idealised Me refined as rotating group:
 C6(H6A,H6B,H6C), C10(H10A,H10B,H10C), C13(H13A,H13B,H13C), C2(H2A,H2B,H2C),
 C7(H7A,H7B,H7C), C4(H4A,H4B,H4C), C12(H12A,H12B,H12C), C8(H8A,H8B,H8C),
 C11(H11A,H11B,H11C), C9(H9A,H9B,H9C)
;
_olex2_submission_special_instructions 'No special instructions were received'

loop_
_space_group_symop_operation_xyz
'x, y, z'
'-x, -y, -z'

loop_
_atom_site_label
_atom_site_type_symbol
_atom_site_fract_x
_atom_site_fract_y
_atom_site_fract_z
_atom_site_U_iso_or_equiv
_atom_site_adp_type
_atom_site_occupancy
_atom_site_site_symmetry_order
_atom_site_calc_flag
_atom_site_refinement_flags_posn
_atom_site_refinement_flags_adp
_atom_site_refinement_flags_occupancy
_atom_site_disorder_assembly
_atom_site_disorder_group
Bi1 Bi 0.72818(2) 0.62961(2) 0.62213(2) 0.02858(9) Uani 1 1 d . . . . .
Si2 Si 0.6274(2) 0.66496(19) 0.79939(16) 0.0335(4) Uani 1 1 d . . . . .
Si1 Si 1.01805(19) 0.7308(2) 0.75498(16) 0.0341(4) Uani 1 1 d . . . . .
N1 N 0.4532(6) 0.8136(5) 0.4062(4) 0.0307(10) Uani 1 1 d . . . . .
N2 N 0.6391(6) 0.8323(6) 0.3404(5) 0.0332(11) Uani 1 1 d . . . . .
C3 C 0.3899(7) 0.7989(6) 0.2840(6) 0.0315(13) Uani 1 1 d . . . . .
C1 C 0.6083(7) 0.8359(6) 0.4420(5) 0.0278(12) Uani 1 1 d . . . . .
C5 C 0.5074(8) 0.8119(7) 0.2436(6) 0.0359(14) Uani 1 1 d . . . . .
C6 C 0.5054(9) 0.8047(9) 0.1205(6) 0.0460(17) Uani 1 1 d . . . . .
H6A H 0.5706 0.8901 0.1160 0.069 Uiso 1 1 calc GR . . . .
H6B H 0.4028 0.7942 0.0680 0.069 Uiso 1 1 calc GR . . . .
H6C H 0.5414 0.7253 0.0982 0.069 Uiso 1 1 calc GR . . . .
C10 C 1.1277(8) 0.7614(9) 0.6524(7) 0.0461(17) Uani 1 1 d . . . . .
H10A H 1.1187 0.6726 0.6051 0.069 Uiso 1 1 calc GR . . . .
H10B H 1.2336 0.8050 0.6979 0.069 Uiso 1 1 calc GR . . . .
H10C H 1.0868 0.8223 0.6020 0.069 Uiso 1 1 calc GR . . . .
C13 C 0.6147(9) 0.8494(8) 0.8451(6) 0.0396(15) Uani 1 1 d . . . . .
H13A H 0.7158 0.9114 0.8792 0.059 Uiso 1 1 calc GR . . . .
H13B H 0.5652 0.8508 0.9024 0.059 Uiso 1 1 calc GR . . . .
H13C H 0.5567 0.8804 0.7773 0.059 Uiso 1 1 calc GR . . . .
C2 C 0.3661(8) 0.8034(7) 0.4854(6) 0.0358(14) Uani 1 1 d . . . . .
H2A H 0.2894 0.8548 0.4640 0.054 Uiso 1 1 calc GR . . . .
H2B H 0.4339 0.8426 0.5652 0.054 Uiso 1 1 calc GR . . . .
H2C H 0.3179 0.7059 0.4789 0.054 Uiso 1 1 calc GR . . . .
C7 C 0.7928(9) 0.8408(9) 0.3358(7) 0.0458(17) Uani 1 1 d . . . . .
H7A H 0.8658 0.9159 0.3975 0.069 Uiso 1 1 calc GR . . . .
H7B H 0.7940 0.8592 0.2606 0.069 Uiso 1 1 calc GR . . . .
H7C H 0.8187 0.7529 0.3464 0.069 Uiso 1 1 calc GR . . . .
C4 C 0.2238(9) 0.7741(8) 0.2217(7) 0.0456(17) Uani 1 1 d . . . . .
H4A H 0.1716 0.6846 0.2308 0.068 Uiso 1 1 calc GR . . . .
H4B H 0.2037 0.7735 0.1393 0.068 Uiso 1 1 calc GR . . . .
H4C H 0.1881 0.8480 0.2544 0.068 Uiso 1 1 calc GR . . . .
C12 C 0.4304(9) 0.5425(8) 0.7497(8) 0.0469(17) Uani 1 1 d . . . . .
H12A H 0.3645 0.5678 0.6820 0.070 Uiso 1 1 calc GR . . . .
H12B H 0.3903 0.5503 0.8124 0.070 Uiso 1 1 calc GR . . . .
H12C H 0.4358 0.4469 0.7293 0.070 Uiso 1 1 calc GR . . . .
C8 C 1.0583(9) 0.9035(9) 0.8586(7) 0.0525(19) Uani 1 1 d . . . . .
H8A H 1.0086 0.9666 0.8161 0.079 Uiso 1 1 calc GR . . . .
H8B H 1.1666 0.9449 0.8916 0.079 Uiso 1 1 calc GR . . . .
H8C H 1.0201 0.8869 0.9210 0.079 Uiso 1 1 calc GR . . . .
C11 C 0.7460(10) 0.6110(10) 0.9342(7) 0.052(2) Uani 1 1 d . . . . .
H11A H 0.7674 0.5230 0.9112 0.078 Uiso 1 1 calc GR . . . .
H11B H 0.6908 0.6001 0.9874 0.078 Uiso 1 1 calc GR . . . .
H11C H 0.8404 0.6825 0.9728 0.078 Uiso 1 1 calc GR . . . .
C9 C 1.0955(8) 0.6021(9) 0.8453(7) 0.0482(18) Uani 1 1 d . . . . .
H9A H 1.0434 0.5863 0.9000 0.072 Uiso 1 1 calc GR . . . .
H9B H 1.2030 0.6404 0.8881 0.072 Uiso 1 1 calc GR . . . .
H9C H 1.0794 0.5141 0.7938 0.072 Uiso 1 1 calc GR . . . .
B1 B 0.7241(9) 0.8614(7) 0.5717(6) 0.0325(15) Uani 1 1 d . . . . .
H1A H 0.679(9) 0.919(9) 0.631(7) 0.05(2) Uiso 1 1 d . . . . .
H1B H 0.839(9) 0.898(8) 0.579(7) 0.04(2) Uiso 1 1 d . . . . .

loop_
_atom_site_aniso_label
_atom_site_aniso_U_11
_atom_site_aniso_U_22
_atom_site_aniso_U_33
_atom_site_aniso_U_23
_atom_site_aniso_U_13
_atom_site_aniso_U_12
Bi1 0.03011(14) 0.02724(14) 0.02796(14) 0.00785(9) 0.00813(9) 0.00848(9)
Si2 0.0375(9) 0.0338(9) 0.0353(9) 0.0142(7) 0.0154(7) 0.0143(7)
Si1 0.0283(8) 0.0407(9) 0.0331(9) 0.0111(7) 0.0093(7) 0.0085(7)
N1 0.042(3) 0.026(2) 0.028(3) 0.0063(19) 0.014(2) 0.012(2)
N2 0.036(3) 0.033(3) 0.033(3) 0.010(2) 0.015(2) 0.006(2)
C3 0.041(3) 0.024(3) 0.032(3) 0.010(2) 0.014(3) 0.008(2)
C1 0.030(3) 0.024(3) 0.033(3) 0.013(2) 0.012(2) 0.009(2)
C5 0.051(4) 0.028(3) 0.032(3) 0.009(2) 0.016(3) 0.014(3)
C6 0.060(5) 0.052(4) 0.031(4) 0.012(3) 0.020(3) 0.016(4)
C10 0.038(4) 0.058(5) 0.050(4) 0.018(4) 0.021(3) 0.016(3)
C13 0.053(4) 0.040(4) 0.032(3) 0.010(3) 0.020(3) 0.015(3)
C2 0.046(4) 0.028(3) 0.044(4) 0.012(3) 0.027(3) 0.011(3)
C7 0.047(4) 0.052(4) 0.042(4) 0.010(3) 0.021(3) 0.011(3)
C4 0.048(4) 0.039(4) 0.045(4) 0.005(3) 0.011(3) 0.013(3)
C12 0.047(4) 0.041(4) 0.064(5) 0.021(4) 0.032(4) 0.012(3)
C8 0.043(4) 0.057(5) 0.042(4) 0.002(3) 0.003(3) 0.004(3)
C11 0.063(5) 0.070(5) 0.047(4) 0.035(4) 0.030(4) 0.035(4)
C9 0.033(3) 0.068(5) 0.047(4) 0.030(4) 0.008(3) 0.017(3)
B1 0.041(4) 0.026(3) 0.029(3) 0.012(3) 0.009(3) 0.008(3)

loop_
_atom_type_symbol
_atom_type_description
_atom_type_scat_dispersion_real
_atom_type_scat_dispersion_imag
_atom_type_scat_source
C C 0.0181 0.0091 'International Tables Vol C Tables 4.2.6.8 and 6.1.1.4'
H H 0.0000 0.0000 'International Tables Vol C Tables 4.2.6.8 and 6.1.1.4'
B B 0.0090 0.0039 'International Tables Vol C Tables 4.2.6.8 and 6.1.1.4'
N N 0.0311 0.0180 'International Tables Vol C Tables 4.2.6.8 and 6.1.1.4'
Si Si 0.2541 0.3302 'International Tables Vol C Tables 4.2.6.8 and 6.1.1.4'
Bi Bi -4.0111 8.9310 'International Tables Vol C Tables 4.2.6.8 and 6.1.1.4'

loop_
_exptl_crystal_face_index_h
_exptl_crystal_face_index_k
_exptl_crystal_face_index_l
_exptl_crystal_face_perp_dist
_exptl_oxdiff_crystal_face_indexfrac_h
_exptl_oxdiff_crystal_face_indexfrac_k
_exptl_oxdiff_crystal_face_indexfrac_l
_exptl_oxdiff_crystal_face_x
_exptl_oxdiff_crystal_face_y
_exptl_oxdiff_crystal_face_z
-2 -5 3 0.0840 -2.2604 -5.3365 3.0090 -0.1835 -0.7645 0.6179
-2 6 1 0.0456 -2.0302 6.0017 1.0127 0.4684 0.8474 0.0781
-2 1 -6 0.0660 -2.1139 1.4194 -6.1864 -0.8337 0.5106 0.2104
6 1 -5 0.0615 5.6972 0.7902 -4.5172 -0.1392 0.0851 -0.9866
3 -1 5 0.0569 3.4129 -1.1678 4.8284 0.7650 -0.4686 -0.4418
-5 1 -3 0.0564 -4.8466 0.7128 -2.5158 -0.5976 0.3661 0.7134
2 -5 4 0.0745 2.0121 -4.9887 3.9972 0.2607 -0.9062 -0.0655
4 -5 -1 0.0604 4.3243 -5.3816 -0.5651 -0.2064 -0.8613 -0.4643
6 -2 -3 0.0572 6.1567 -1.8756 -2.7314 -0.0869 -0.3637 -0.9274
0 6 -2 0.0373 -0.1574 6.2793 -2.0051 0.2250 0.9381 -0.2632
-6 0 3 0.0779 -5.9371 -0.4855 3.3978 0.0018 0.0088 1.0000
-4 -1 7 0.0703 -4.0485 -1.4068 7.0906 0.5359 -0.3281 0.7779
6 0 -1 0.0541 5.9074 0.0326 -1.0716 0.2624 -0.1609 -0.9515

loop_
_geom_angle_atom_site_label_1
_geom_angle_atom_site_label_2
_geom_angle_atom_site_label_3
_geom_angle
_geom_angle_site_symmetry_1
_geom_angle_site_symmetry_3
_geom_angle_publ_flag
Si1 Bi1 Si2 94.57(6) . . ?
B1 Bi1 Si2 97.05(19) . . ?
B1 Bi1 Si1 89.12(18) . . ?
C13 Si2 Bi1 114.6(2) . . ?
C13 Si2 C12 108.5(3) . . ?
C13 Si2 C11 107.8(4) . . ?
C12 Si2 Bi1 106.7(3) . . ?
C11 Si2 Bi1 112.4(3) . . ?
C11 Si2 C12 106.4(4) . . ?
C10 Si1 Bi1 107.0(3) . . ?
C10 Si1 C9 107.6(4) . . ?
C8 Si1 Bi1 113.6(3) . . ?
C8 Si1 C10 108.1(4) . . ?
C8 Si1 C9 108.1(4) . . ?
C9 Si1 Bi1 112.3(3) . . ?
C3 N1 C2 125.0(6) . . ?
C1 N1 C3 110.7(5) . . ?
C1 N1 C2 124.3(5) . . ?
C1 N2 C5 111.3(5) . . ?
C1 N2 C7 123.3(6) . . ?
C5 N2 C7 125.2(6) . . ?
N1 C3 C4 122.0(6) . . ?
C5 C3 N1 106.6(6) . . ?
C5 C3 C4 131.3(6) . . ?
N1 C1 B1 127.4(6) . . ?
N2 C1 N1 104.4(5) . . ?
N2 C1 B1 128.2(6) . . ?
N2 C5 C6 123.6(6) . . ?
C3 C5 N2 106.9(6) . . ?
C3 C5 C6 129.5(7) . . ?
C5 C6 H6A 109.5 . . ?
C5 C6 H6B 109.5 . . ?
C5 C6 H6C 109.5 . . ?
H6A C6 H6B 109.5 . . ?
H6A C6 H6C 109.5 . . ?
H6B C6 H6C 109.5 . . ?
Si1 C10 H10A 109.5 . . ?
Si1 C10 H10B 109.5 . . ?
Si1 C10 H10C 109.5 . . ?
H10A C10 H10B 109.5 . . ?
H10A C10 H10C 109.5 . . ?
H10B C10 H10C 109.5 . . ?
Si2 C13 H13A 109.5 . . ?
Si2 C13 H13B 109.5 . . ?
Si2 C13 H13C 109.5 . . ?
H13A C13 H13B 109.5 . . ?
H13A C13 H13C 109.5 . . ?
H13B C13 H13C 109.5 . . ?
N1 C2 H2A 109.5 . . ?
N1 C2 H2B 109.5 . . ?
N1 C2 H2C 109.5 . . ?
H2A C2 H2B 109.5 . . ?
H2A C2 H2C 109.5 . . ?
H2B C2 H2C 109.5 . . ?
N2 C7 H7A 109.5 . . ?
N2 C7 H7B 109.5 . . ?
N2 C7 H7C 109.5 . . ?
H7A C7 H7B 109.5 . . ?
H7A C7 H7C 109.5 . . ?
H7B C7 H7C 109.5 . . ?
C3 C4 H4A 109.5 . . ?
C3 C4 H4B 109.5 . . ?
C3 C4 H4C 109.5 . . ?
H4A C4 H4B 109.5 . . ?
H4A C4 H4C 109.5 . . ?
H4B C4 H4C 109.5 . . ?
Si2 C12 H12A 109.5 . . ?
Si2 C12 H12B 109.5 . . ?
Si2 C12 H12C 109.5 . . ?
H12A C12 H12B 109.5 . . ?
H12A C12 H12C 109.5 . . ?
H12B C12 H12C 109.5 . . ?
Si1 C8 H8A 109.5 . . ?
Si1 C8 H8B 109.5 . . ?
Si1 C8 H8C 109.5 . . ?
H8A C8 H8B 109.5 . . ?
H8A C8 H8C 109.5 . . ?
H8B C8 H8C 109.5 . . ?
Si2 C11 H11A 109.5 . . ?
Si2 C11 H11B 109.5 . . ?
Si2 C11 H11C 109.5 . . ?
H11A C11 H11B 109.5 . . ?
H11A C11 H11C 109.5 . . ?
H11B C11 H11C 109.5 . . ?
Si1 C9 H9A 109.5 . . ?
Si1 C9 H9B 109.5 . . ?
Si1 C9 H9C 109.5 . . ?
H9A C9 H9B 109.5 . . ?
H9A C9 H9C 109.5 . . ?
H9B C9 H9C 109.5 . . ?
Bi1 B1 H1A 108(4) . . ?
Bi1 B1 H1B 100(4) . . ?
C1 B1 Bi1 107.2(4) . . ?
C1 B1 H1A 108(4) . . ?
C1 B1 H1B 113(4) . . ?
H1A B1 H1B 119(6) . . ?

loop_
_geom_bond_atom_site_label_1
_geom_bond_atom_site_label_2
_geom_bond_distance
_geom_bond_site_symmetry_2
_geom_bond_publ_flag
Bi1 Si2 2.6452(18) . ?
Bi1 Si1 2.6278(17) . ?
Bi1 B1 2.442(7) . ?
Si2 C13 1.874(7) . ?
Si2 C12 1.882(8) . ?
Si2 C11 1.880(7) . ?
Si1 C10 1.885(7) . ?
Si1 C8 1.882(9) . ?
Si1 C9 1.889(7) . ?
N1 C3 1.395(8) . ?
N1 C1 1.365(8) . ?
N1 C2 1.461(8) . ?
N2 C1 1.360(8) . ?
N2 C5 1.381(9) . ?
N2 C7 1.471(9) . ?
C3 C5 1.352(9) . ?
C3 C4 1.476(10) . ?
C1 B1 1.569(9) . ?
C5 C6 1.487(9) . ?
C6 H6A 0.9600 . ?
C6 H6B 0.9600 . ?
C6 H6C 0.9600 . ?
C10 H10A 0.9600 . ?
C10 H10B 0.9600 . ?
C10 H10C 0.9600 . ?
C13 H13A 0.9600 . ?
C13 H13B 0.9600 . ?
C13 H13C 0.9600 . ?
C2 H2A 0.9600 . ?
C2 H2B 0.9600 . ?
C2 H2C 0.9600 . ?
C7 H7A 0.9600 . ?
C7 H7B 0.9600 . ?
C7 H7C 0.9600 . ?
C4 H4A 0.9600 . ?
C4 H4B 0.9600 . ?
C4 H4C 0.9600 . ?
C12 H12A 0.9600 . ?
C12 H12B 0.9600 . ?
C12 H12C 0.9600 . ?
C8 H8A 0.9600 . ?
C8 H8B 0.9600 . ?
C8 H8C 0.9600 . ?
C11 H11A 0.9600 . ?
C11 H11B 0.9600 . ?
C11 H11C 0.9600 . ?
C9 H9A 0.9600 . ?
C9 H9B 0.9600 . ?
C9 H9C 0.9600 . ?
B1 H1A 1.11(8) . ?
B1 H1B 1.05(8) . ?

loop_
_geom_torsion_atom_site_label_1
_geom_torsion_atom_site_label_2
_geom_torsion_atom_site_label_3
_geom_torsion_atom_site_label_4
_geom_torsion
_geom_torsion_site_symmetry_1
_geom_torsion_site_symmetry_2
_geom_torsion_site_symmetry_3
_geom_torsion_site_symmetry_4
_geom_torsion_publ_flag
N1 C3 C5 N2 0.7(7) . . . . ?
N1 C3 C5 C6 179.9(7) . . . . ?
N1 C1 B1 Bi1 83.5(7) . . . . ?
N2 C1 B1 Bi1 -97.3(6) . . . . ?
C3 N1 C1 N2 -1.0(6) . . . . ?
C3 N1 C1 B1 178.4(6) . . . . ?
C1 N1 C3 C5 0.2(7) . . . . ?
C1 N1 C3 C4 -179.9(6) . . . . ?
C1 N2 C5 C3 -1.4(7) . . . . ?
C1 N2 C5 C6 179.4(6) . . . . ?
C5 N2 C1 N1 1.4(7) . . . . ?
C5 N2 C1 B1 -177.9(6) . . . . ?
C2 N1 C3 C5 -178.4(6) . . . . ?
C2 N1 C3 C4 1.5(9) . . . . ?
C2 N1 C1 N2 177.6(5) . . . . ?
C2 N1 C1 B1 -3.0(9) . . . . ?
C7 N2 C1 N1 -175.2(6) . . . . ?
C7 N2 C1 B1 5.5(10) . . . . ?
C7 N2 C5 C3 175.1(6) . . . . ?
C7 N2 C5 C6 -4.1(10) . . . . ?
C4 C3 C5 N2 -179.2(6) . . . . ?
C4 C3 C5 C6 -0.1(12) . . . . ?
